data_4332877
loop_
_publ_author_name
'Ang, Wee Han'
'Daldini, Elisa'
'Scolaro, Claudine'
'Scopelliti, Rosario'
'Juillerat-Jeannerat, Lucienne'
'Dyson, Paul J.'

_publ_section_title
;
 Development of Organometallic Ruthenium&#x2212;Arene Anticancer Drugs
 That Resist Hydrolysis
;
_journal_issue 22
_journal_name_full 'Inorganic Chemistry'
_journal_page_first 9006
_journal_page_last 9013
_journal_paper_doi 10.1021/ic061008y
_journal_volume 45
_journal_year 2006
_chemical_formula_moiety 'C18 H26 N3 O4 P Ru'
_chemical_formula_sum 'C18 H26 N3 O4 P Ru'
_chemical_formula_weight 480.46
_chemical_name_systematic
; 
 ? 
;
_space_group_IT_number 19
_symmetry_cell_setting orthorhombic
_symmetry_space_group_name_Hall 'P 2ac 2ab'
_symmetry_space_group_name_H-M 'P 21 21 21'
_atom_sites_solution_hydrogens geom
_atom_sites_solution_primary direct
_atom_sites_solution_secondary difmap
_audit_creation_method SHELXL-97
_cell_angle_alpha 90.00
_cell_angle_beta 90.00
_cell_angle_gamma 90.00
_cell_formula_units_Z 4
_cell_length_a 11.2523(5)
_cell_length_b 11.2529(5)
_cell_length_c 15.8614(8)
_cell_measurement_reflns_used 9078
_cell_measurement_temperature 140(2)
_cell_measurement_theta_max 28.8247
_cell_measurement_theta_min 2.2353
_cell_volume 2008.39(16)
_computing_cell_refinement 'Oxford Diffraction CrysAlis RED'
_computing_data_collection 'Oxford Diffraction CrysAlis CCD'
_computing_data_reduction 'Oxford Diffraction CrysAlis RED'
_computing_molecular_graphics 'Crystal Impact DIAMOND'
_computing_publication_material 'Bruker SHELXTL'
_computing_structure_refinement 'SHELXL-97 (Sheldrick, 1997)'
_computing_structure_solution 'SiR97 (Altomare et al, 1999)'
_diffrn_ambient_temperature 140(2)
_diffrn_measured_fraction_theta_full 0.995
_diffrn_measured_fraction_theta_max 0.995
_diffrn_measurement_device_type 'Oxford Diffraction KM4/Sapphire CCD'
_diffrn_measurement_method 'phi and omega scans'
_diffrn_radiation_monochromator graphite
_diffrn_radiation_source 'sealed tube'
_diffrn_radiation_type MoK\a
_diffrn_radiation_wavelength 0.71073
_diffrn_reflns_av_R_equivalents 0.0380
_diffrn_reflns_av_sigmaI/netI 0.0379
_diffrn_reflns_limit_h_max 13
_diffrn_reflns_limit_h_min -12
_diffrn_reflns_limit_k_max 13
_diffrn_reflns_limit_k_min -13
_diffrn_reflns_limit_l_max 18
_diffrn_reflns_limit_l_min -18
_diffrn_reflns_number 12413
_diffrn_reflns_theta_full 25.03
_diffrn_reflns_theta_max 25.03
_diffrn_reflns_theta_min 3.62
_exptl_absorpt_coefficient_mu 0.889
_exptl_absorpt_correction_T_max 0.8900
_exptl_absorpt_correction_T_min 0.6270
_exptl_absorpt_correction_type refdelf
_exptl_absorpt_process_details
;
(See: Walker, N. & Stuart, D. (1983) Acta Cryst. A39, 158-166)
;
_exptl_crystal_colour orange
_exptl_crystal_density_diffrn 1.589
_exptl_crystal_density_method 'not measured'
_exptl_crystal_description prismatic
_exptl_crystal_F_000 984
_exptl_crystal_size_max 0.31
_exptl_crystal_size_mid 0.23
_exptl_crystal_size_min 0.22
_refine_diff_density_max 0.391
_refine_diff_density_min -0.386
_refine_diff_density_rms 0.054
_refine_ls_abs_structure_details 'Flack H D (1983), Acta Cryst. A39, 876-881'
_refine_ls_abs_structure_Flack -0.03(2)
_refine_ls_extinction_method none
_refine_ls_goodness_of_fit_ref 0.997
_refine_ls_hydrogen_treatment constr
_refine_ls_matrix_type full
_refine_ls_number_parameters 247
_refine_ls_number_reflns 3529
_refine_ls_number_restraints 0
_refine_ls_restrained_S_all 0.997
_refine_ls_R_factor_all 0.0217
_refine_ls_R_factor_gt 0.0195
_refine_ls_shift/su_max 0.001
_refine_ls_shift/su_mean 0.000
_refine_ls_structure_factor_coef Fsqd
_refine_ls_weighting_details 'calc w=1/[\s^2^(Fo^2^)+(0.0181P)^2^+0.0000P] where P=(Fo^2^+2Fc^2^)/3'
_refine_ls_weighting_scheme calc
_refine_ls_wR_factor_gt 0.0422
_refine_ls_wR_factor_ref 0.0427
_reflns_number_gt 3327
_reflns_number_total 3529
_reflns_threshold_expression >2sigma(I)
_cod_data_source_file ic061008ysup1.cif
_cod_data_source_block pd326
_cod_original_sg_symbol_H-M P2(1)2(1)2(1)
_cod_database_code 4332877

loop_
_symmetry_equiv_pos_as_xyz
'x, y, z'
'-x+1/2, -y, z+1/2'
'x+1/2, -y+1/2, -z'
'-x, y+1/2, -z+1/2'

loop_
_atom_site_label
_atom_site_type_symbol
_atom_site_fract_x
_atom_site_fract_y
_atom_site_fract_z
_atom_site_U_iso_or_equiv
_atom_site_adp_type
_atom_site_occupancy
_atom_site_symmetry_multiplicity
_atom_site_calc_flag
_atom_site_refinement_flags
Ru1 Ru 0.288394(17) 0.130517(18) 0.582742(13) 0.01199(6) Uani 1 1 d .
P1 P 0.16926(6) -0.03626(6) 0.59140(5) 0.01355(15) Uani 1 1 d .
O1 O 0.38011(16) 0.02735(16) 0.49454(11) 0.0163(4) Uani 1 1 d .
O2 O 0.20126(18) 0.17635(15) 0.47057(11) 0.0171(4) Uani 1 1 d .
O3 O 0.37756(18) -0.02719(18) 0.35907(13) 0.0249(5) Uani 1 1 d .
O4 O 0.20443(18) 0.14481(17) 0.33142(11) 0.0261(5) Uani 1 1 d .
N1 N 0.1649(2) -0.2775(2) 0.61739(15) 0.0221(6) Uani 1 1 d .
N2 N 0.0206(2) -0.1980(2) 0.51356(16) 0.0217(6) Uani 1 1 d .
N3 N -0.0097(2) -0.1633(2) 0.66653(16) 0.0258(7) Uani 1 1 d .
C1 C 0.4224(2) 0.1319(3) 0.68473(17) 0.0212(6) Uani 1 1 d .
C2 C 0.4520(3) 0.2245(3) 0.62643(19) 0.0231(7) Uani 1 1 d .
H2 H 0.5298 0.2281 0.6034 0.028 Uiso 1 1 calc R
C3 C 0.3684(3) 0.3091(2) 0.60321(18) 0.0263(8) Uani 1 1 d .
H3 H 0.3903 0.3701 0.5648 0.032 Uiso 1 1 calc R
C4 C 0.2497(3) 0.3066(3) 0.6359(2) 0.0283(8) Uani 1 1 d .
C5 C 0.2235(3) 0.2197(3) 0.69575(19) 0.0301(8) Uani 1 1 d .
H5 H 0.1470 0.2190 0.7211 0.036 Uiso 1 1 calc R
C6 C 0.3068(2) 0.1334(3) 0.71970(16) 0.0250(7) Uani 1 1 d .
H6 H 0.2852 0.0749 0.7601 0.030 Uiso 1 1 calc R
C7 C 0.5102(3) 0.0401(3) 0.7155(2) 0.0395(10) Uani 1 1 d .
H7 H 0.4634 -0.0229 0.7450 0.047 Uiso 1 1 calc R
C8 C 0.5787(4) -0.0188(4) 0.6500(3) 0.088(2) Uani 1 1 d .
H8A H 0.5247 -0.0507 0.6071 0.132 Uiso 1 1 calc R
H8B H 0.6248 -0.0839 0.6748 0.132 Uiso 1 1 calc R
H8C H 0.6329 0.0385 0.6238 0.132 Uiso 1 1 calc R
C9 C 0.5905(3) 0.0979(3) 0.7816(2) 0.0361(9) Uani 1 1 d .
H9A H 0.6426 0.0374 0.8064 0.054 Uiso 1 1 calc R
H9B H 0.5414 0.1336 0.8259 0.054 Uiso 1 1 calc R
H9C H 0.6390 0.1596 0.7549 0.054 Uiso 1 1 calc R
C10 C 0.1578(3) 0.3926(3) 0.6038(2) 0.0593(13) Uani 1 1 d .
H10A H 0.0797 0.3711 0.6265 0.089 Uiso 1 1 calc R
H10B H 0.1554 0.3894 0.5421 0.089 Uiso 1 1 calc R
H10C H 0.1785 0.4732 0.6219 0.089 Uiso 1 1 calc R
C11 C 0.0848(3) -0.0857(2) 0.49778(18) 0.0211(7) Uani 1 1 d .
H11A H 0.0271 -0.0232 0.4818 0.025 Uiso 1 1 calc R
H11B H 0.1403 -0.0969 0.4500 0.025 Uiso 1 1 calc R
C12 C 0.0494(3) -0.0468(3) 0.6703(2) 0.0261(8) Uani 1 1 d .
H12A H 0.0829 -0.0346 0.7273 0.031 Uiso 1 1 calc R
H12B H -0.0098 0.0167 0.6599 0.031 Uiso 1 1 calc R
C13 C 0.2472(2) -0.1763(2) 0.61496(19) 0.0210(7) Uani 1 1 d .
H13A H 0.3085 -0.1907 0.5714 0.025 Uiso 1 1 calc R
H13B H 0.2878 -0.1692 0.6701 0.025 Uiso 1 1 calc R
C14 C 0.0744(3) -0.2608(3) 0.6832(2) 0.0273(8) Uani 1 1 d .
H14A H 0.1150 -0.2451 0.7374 0.033 Uiso 1 1 calc R
H14B H 0.0290 -0.3356 0.6895 0.033 Uiso 1 1 calc R
C15 C 0.1037(3) -0.2940(2) 0.53694(19) 0.0225(7) Uani 1 1 d .
H15A H 0.0591 -0.3697 0.5392 0.027 Uiso 1 1 calc R
H15B H 0.1641 -0.3015 0.4919 0.027 Uiso 1 1 calc R
C16 C -0.0651(2) -0.1840(2) 0.5833(2) 0.0253(6) Uani 1 1 d .
H16A H -0.1148 -0.2565 0.5866 0.030 Uiso 1 1 calc R
H16B H -0.1184 -0.1164 0.5702 0.030 Uiso 1 1 calc R
C17 C 0.3418(2) 0.0339(2) 0.4181(2) 0.0165(6) Uani 1 1 d .
C18 C 0.2407(2) 0.1262(2) 0.40310(16) 0.0166(6) Uani 1 1 d .

loop_
_atom_site_aniso_label
_atom_site_aniso_U_11
_atom_site_aniso_U_22
_atom_site_aniso_U_33
_atom_site_aniso_U_23
_atom_site_aniso_U_13
_atom_site_aniso_U_12
Ru1 0.01217(9) 0.01239(9) 0.01141(10) -0.00035(10) -0.00003(10) -0.00094(10)
P1 0.0143(3) 0.0146(3) 0.0117(4) -0.0010(3) -0.0011(3) -0.0034(3)
O1 0.0159(10) 0.0180(10) 0.0151(11) 0.0010(8) -0.0024(8) 0.0032(9)
O2 0.0160(10) 0.0191(9) 0.0163(10) -0.0006(8) 0.0015(9) 0.0052(9)
O3 0.0291(12) 0.0308(12) 0.0149(12) -0.0058(10) -0.0009(9) 0.0133(10)
O4 0.0301(11) 0.0346(12) 0.0137(10) 0.0042(9) -0.0034(9) 0.0116(12)
N1 0.0236(14) 0.0159(13) 0.0267(15) 0.0055(11) -0.0060(11) -0.0071(11)
N2 0.0223(14) 0.0209(14) 0.0219(15) 0.0042(11) -0.0092(11) -0.0084(12)
N3 0.0247(14) 0.0293(17) 0.0232(15) -0.0021(11) 0.0054(12) -0.0139(12)
C1 0.0242(15) 0.0195(14) 0.0198(15) -0.0047(15) -0.0114(12) -0.0016(16)
C2 0.0172(16) 0.0284(18) 0.0239(18) -0.0080(14) 0.0022(13) -0.0100(14)
C3 0.0419(19) 0.0142(15) 0.023(2) 0.0029(13) -0.0071(15) -0.0129(14)
C4 0.0307(19) 0.0233(16) 0.031(2) -0.0129(15) -0.0157(14) 0.0068(14)
C5 0.0189(17) 0.046(2) 0.0253(18) -0.0222(15) 0.0000(16) -0.0047(18)
C6 0.0363(18) 0.0281(15) 0.0106(14) -0.0041(14) -0.0005(12) -0.0152(18)
C7 0.042(2) 0.0275(19) 0.049(3) -0.0060(17) -0.0265(18) 0.0038(17)
C8 0.089(4) 0.117(4) 0.059(3) -0.049(3) -0.052(3) 0.081(3)
C9 0.040(2) 0.030(2) 0.038(2) 0.0034(15) -0.0239(17) -0.0031(16)
C10 0.062(2) 0.036(2) 0.079(3) -0.032(2) -0.035(2) 0.029(2)
C11 0.0238(17) 0.0206(16) 0.0189(17) 0.0032(13) -0.0084(13) -0.0083(13)
C12 0.0220(17) 0.029(2) 0.028(2) -0.0078(15) 0.0098(14) -0.0099(15)
C13 0.0199(16) 0.0185(14) 0.0246(17) 0.0041(12) -0.0060(12) -0.0039(12)
C14 0.0332(19) 0.0273(18) 0.0214(19) 0.0049(15) -0.0054(15) -0.0129(15)
C15 0.0250(17) 0.0162(16) 0.0264(18) -0.0035(13) -0.0038(14) -0.0062(14)
C16 0.0163(14) 0.0260(15) 0.0337(18) 0.0000(17) -0.0029(17) -0.0072(12)
C17 0.0153(13) 0.0172(13) 0.0172(15) 0.0030(14) 0.0028(15) -0.0009(11)
C18 0.0149(12) 0.0155(12) 0.0195(17) 0.0010(14) -0.0009(11) -0.0033(12)

loop_
_atom_type_symbol
_atom_type_description
_atom_type_scat_dispersion_real
_atom_type_scat_dispersion_imag
_atom_type_scat_source
C C 0.0033 0.0016 'International Tables Vol C Tables 4.2.6.8 and 6.1.1.4'
H H 0.0000 0.0000 'International Tables Vol C Tables 4.2.6.8 and 6.1.1.4'
N N 0.0061 0.0033 'International Tables Vol C Tables 4.2.6.8 and 6.1.1.4'
O O 0.0106 0.0060 'International Tables Vol C Tables 4.2.6.8 and 6.1.1.4'
P P 0.1023 0.0942 'International Tables Vol C Tables 4.2.6.8 and 6.1.1.4'
Ru Ru -1.2594 0.8363 'International Tables Vol C Tables 4.2.6.8 and 6.1.1.4'

loop_
_geom_angle_atom_site_label_1
_geom_angle_atom_site_label_2
_geom_angle_atom_site_label_3
_geom_angle
O1 Ru1 O2 78.43(7)
O1 Ru1 C5 166.22(10)
O2 Ru1 C5 115.34(10)
O1 Ru1 C6 128.87(10)
O2 Ru1 C6 152.33(9)
C5 Ru1 C6 37.49(11)
O1 Ru1 C4 148.81(10)
O2 Ru1 C4 90.62(9)
C5 Ru1 C4 37.17(11)
C6 Ru1 C4 67.90(12)
O1 Ru1 C1 99.02(9)
O2 Ru1 C1 159.75(9)
C5 Ru1 C1 67.90(11)
C6 Ru1 C1 37.55(10)
C4 Ru1 C1 81.28(11)
O1 Ru1 C3 113.54(10)
O2 Ru1 C3 95.21(9)
C5 Ru1 C3 66.42(11)
C6 Ru1 C3 78.65(11)
C4 Ru1 C3 37.80(11)
C1 Ru1 C3 67.13(11)
O1 Ru1 C2 93.65(9)
O2 Ru1 C2 122.16(10)
C5 Ru1 C2 78.65(11)
C6 Ru1 C2 66.81(11)
C4 Ru1 C2 67.49(11)
C1 Ru1 C2 37.61(11)
C3 Ru1 C2 36.27(11)
O1 Ru1 P1 82.83(5)
O2 Ru1 P1 88.79(5)
C5 Ru1 P1 97.50(9)
C6 Ru1 P1 90.44(8)
C4 Ru1 P1 126.50(9)
C1 Ru1 P1 110.96(9)
C3 Ru1 P1 163.61(8)
C2 Ru1 P1 147.63(8)
C13 P1 C12 98.96(14)
C13 P1 C11 98.65(13)
C12 P1 C11 98.62(14)
C13 P1 Ru1 115.51(9)
C12 P1 Ru1 121.12(10)
C11 P1 Ru1 119.66(9)
C17 O1 Ru1 115.63(16)
C18 O2 Ru1 115.84(16)
C15 N1 C13 111.9(2)
C15 N1 C14 108.0(2)
C13 N1 C14 110.8(2)
C16 N2 C15 107.7(2)
C16 N2 C11 110.8(2)
C15 N2 C11 111.0(2)
C12 N3 C14 111.5(2)
C12 N3 C16 111.6(2)
C14 N3 C16 108.3(2)
C6 C1 C2 117.3(3)
C6 C1 C7 118.9(3)
C2 C1 C7 123.6(3)
C6 C1 Ru1 70.11(14)
C2 C1 Ru1 72.04(16)
C7 C1 Ru1 132.6(2)
C3 C2 C1 120.8(3)
C3 C2 Ru1 71.57(17)
C1 C2 Ru1 70.35(16)
C3 C2 H2 119.6
C1 C2 H2 119.6
Ru1 C2 H2 131.3
C2 C3 C4 121.5(3)
C2 C3 Ru1 72.16(17)
C4 C3 Ru1 69.97(17)
C2 C3 H3 119.3
C4 C3 H3 119.3
Ru1 C3 H3 131.6
C5 C4 C3 117.2(3)
C5 C4 C10 122.4(3)
C3 C4 C10 120.3(3)
C5 C4 Ru1 70.79(17)
C3 C4 Ru1 72.23(17)
C10 C4 Ru1 125.9(2)
C4 C5 C6 121.9(3)
C4 C5 Ru1 72.04(18)
C6 C5 Ru1 71.34(16)
C4 C5 H5 119.0
C6 C5 H5 119.0
Ru1 C5 H5 130.3
C5 C6 C1 121.1(3)
C5 C6 Ru1 71.17(16)
C1 C6 Ru1 72.34(15)
C5 C6 H6 119.4
C1 C6 H6 119.4
Ru1 C6 H6 129.6
C8 C7 C1 115.3(3)
C8 C7 C9 111.8(3)
C1 C7 C9 108.5(3)
C8 C7 H7 106.9
C1 C7 H7 106.9
C9 C7 H7 106.9
C7 C8 H8A 109.5
C7 C8 H8B 109.5
H8A C8 H8B 109.5
C7 C8 H8C 109.5
H8A C8 H8C 109.5
H8B C8 H8C 109.5
C7 C9 H9A 109.5
C7 C9 H9B 109.5
H9A C9 H9B 109.5
C7 C9 H9C 109.5
H9A C9 H9C 109.5
H9B C9 H9C 109.5
C4 C10 H10A 109.5
C4 C10 H10B 109.5
H10A C10 H10B 109.5
C4 C10 H10C 109.5
H10A C10 H10C 109.5
H10B C10 H10C 109.5
N2 C11 P1 111.9(2)
N2 C11 H11A 109.2
P1 C11 H11A 109.2
N2 C11 H11B 109.2
P1 C11 H11B 109.2
H11A C11 H11B 107.9
N3 C12 P1 111.1(2)
N3 C12 H12A 109.4
P1 C12 H12A 109.4
N3 C12 H12B 109.4
P1 C12 H12B 109.4
H12A C12 H12B 108.0
N1 C13 P1 111.65(18)
N1 C13 H13A 109.3
P1 C13 H13A 109.3
N1 C13 H13B 109.3
P1 C13 H13B 109.3
H13A C13 H13B 108.0
N1 C14 N3 114.4(2)
N1 C14 H14A 108.7
N3 C14 H14A 108.7
N1 C14 H14B 108.7
N3 C14 H14B 108.7
H14A C14 H14B 107.6
N1 C15 N2 115.2(2)
N1 C15 H15A 108.5
N2 C15 H15A 108.5
N1 C15 H15B 108.5
N2 C15 H15B 108.5
H15A C15 H15B 107.5
N2 C16 N3 114.2(2)
N2 C16 H16A 108.7
N3 C16 H16A 108.7
N2 C16 H16B 108.7
N3 C16 H16B 108.7
H16A C16 H16B 107.6
O3 C17 O1 125.1(2)
O3 C17 C18 119.7(3)
O1 C17 C18 115.2(2)
O4 C18 O2 125.5(2)
O4 C18 C17 119.9(3)
O2 C18 C17 114.6(2)

loop_
_geom_bond_atom_site_label_1
_geom_bond_atom_site_label_2
_geom_bond_distance
Ru1 O1 2.0904(18)
Ru1 O2 2.0959(18)
Ru1 C5 2.180(3)
Ru1 C6 2.182(2)
Ru1 C4 2.196(3)
Ru1 C1 2.211(3)
Ru1 C3 2.226(3)
Ru1 C2 2.234(3)
Ru1 P1 2.3104(7)
P1 C13 1.842(3)
P1 C12 1.844(3)
P1 C11 1.849(3)
O1 C17 1.290(3)
O2 C18 1.289(3)
O3 C17 1.229(3)
O4 C18 1.226(3)
N1 C15 1.462(3)
N1 C13 1.468(3)
N1 C14 1.471(4)
N2 C16 1.475(4)
N2 C15 1.476(3)
N2 C11 1.478(3)
N3 C12 1.471(4)
N3 C14 1.473(4)
N3 C16 1.479(4)
C1 C6 1.414(4)
C1 C2 1.433(4)
C1 C7 1.511(4)
C2 C3 1.388(4)
C2 H2 0.9500
C3 C4 1.433(4)
C3 H3 0.9500
C4 C5 1.395(4)
C4 C10 1.505(4)
C5 C6 1.402(4)
C5 H5 0.9500
C6 H6 0.9500
C7 C8 1.453(5)
C7 C9 1.530(4)
C7 H7 1.0000
C8 H8A 0.9800
C8 H8B 0.9800
C8 H8C 0.9800
C9 H9A 0.9800
C9 H9B 0.9800
C9 H9C 0.9800
C10 H10A 0.9800
C10 H10B 0.9800
C10 H10C 0.9800
C11 H11A 0.9900
C11 H11B 0.9900
C12 H12A 0.9900
C12 H12B 0.9900
C13 H13A 0.9900
C13 H13B 0.9900
C14 H14A 0.9900
C14 H14B 0.9900
C15 H15A 0.9900
C15 H15B 0.9900
C16 H16A 0.9900
C16 H16B 0.9900
C17 C18 1.558(3)

loop_
_geom_torsion_atom_site_label_1
_geom_torsion_atom_site_label_2
_geom_torsion_atom_site_label_3
_geom_torsion_atom_site_label_4
_geom_torsion
O1 Ru1 P1 C13 54.45(12)
O2 Ru1 P1 C13 132.94(12)
C5 Ru1 P1 C13 -111.66(14)
C6 Ru1 P1 C13 -74.72(14)
C4 Ru1 P1 C13 -137.18(15)
C1 Ru1 P1 C13 -42.51(14)
C3 Ru1 P1 C13 -122.6(3)
C2 Ru1 P1 C13 -31.05(19)
O1 Ru1 P1 C12 173.78(14)
O2 Ru1 P1 C12 -107.73(14)
C5 Ru1 P1 C12 7.67(16)
C6 Ru1 P1 C12 44.61(15)
C4 Ru1 P1 C12 -17.84(17)
C1 Ru1 P1 C12 76.83(15)
C3 Ru1 P1 C12 -3.3(3)
C2 Ru1 P1 C12 88.3(2)
O1 Ru1 P1 C11 -63.17(13)
O2 Ru1 P1 C11 15.33(13)
C5 Ru1 P1 C11 130.73(14)
C6 Ru1 P1 C11 167.67(14)
C4 Ru1 P1 C11 105.21(16)
C1 Ru1 P1 C11 -160.12(14)
C3 Ru1 P1 C11 119.8(3)
C2 Ru1 P1 C11 -148.66(19)
O2 Ru1 O1 C17 -2.62(17)
C5 Ru1 O1 C17 179.9(4)
C6 Ru1 O1 C17 172.36(17)
C4 Ru1 O1 C17 -74.2(2)
C1 Ru1 O1 C17 -162.20(19)
C3 Ru1 O1 C17 -93.30(19)
C2 Ru1 O1 C17 -124.72(19)
P1 Ru1 O1 C17 87.61(17)
O1 Ru1 O2 C18 -0.85(18)
C5 Ru1 O2 C18 178.49(18)
C6 Ru1 O2 C18 -172.4(2)
C4 Ru1 O2 C18 149.73(19)
C1 Ru1 O2 C18 83.9(3)
C3 Ru1 O2 C18 112.15(19)
C2 Ru1 O2 C18 86.2(2)
P1 Ru1 O2 C18 -83.78(18)
O1 Ru1 C1 C6 -146.72(18)
O2 Ru1 C1 C6 132.3(2)
C5 Ru1 C1 C6 28.73(19)
C4 Ru1 C1 C6 64.8(2)
C3 Ru1 C1 C6 101.4(2)
C2 Ru1 C1 C6 129.0(3)
P1 Ru1 C1 C6 -61.0(2)
O1 Ru1 C1 C2 84.24(17)
O2 Ru1 C1 C2 3.2(4)
C5 Ru1 C1 C2 -100.30(19)
C6 Ru1 C1 C2 -129.0(3)
C4 Ru1 C1 C2 -64.19(19)
C3 Ru1 C1 C2 -27.60(17)
P1 Ru1 C1 C2 169.96(15)
O1 Ru1 C1 C7 -35.3(3)
O2 Ru1 C1 C7 -116.3(4)
C5 Ru1 C1 C7 140.2(3)
C6 Ru1 C1 C7 111.4(4)
C4 Ru1 C1 C7 176.3(3)
C3 Ru1 C1 C7 -147.1(3)
C2 Ru1 C1 C7 -119.5(4)
P1 Ru1 C1 C7 50.4(3)
C6 C1 C2 C3 -2.4(4)
C7 C1 C2 C3 -177.4(3)
Ru1 C1 C2 C3 52.8(2)
C6 C1 C2 Ru1 -55.3(2)
C7 C1 C2 Ru1 129.8(3)
O1 Ru1 C2 C3 126.12(18)
O2 Ru1 C2 C3 47.5(2)
C5 Ru1 C2 C3 -65.42(19)
C6 Ru1 C2 C3 -102.8(2)
C4 Ru1 C2 C3 -28.23(18)
C1 Ru1 C2 C3 -133.8(3)
P1 Ru1 C2 C3 -151.52(15)
O1 Ru1 C2 C1 -100.05(17)
O2 Ru1 C2 C1 -178.68(15)
C5 Ru1 C2 C1 68.40(18)
C6 Ru1 C2 C1 31.00(17)
C4 Ru1 C2 C1 105.6(2)
C3 Ru1 C2 C1 133.8(3)
P1 Ru1 C2 C1 -17.7(3)
C1 C2 C3 C4 -0.5(4)
Ru1 C2 C3 C4 51.8(3)
C1 C2 C3 Ru1 -52.3(2)
O1 Ru1 C3 C2 -61.56(19)
O2 Ru1 C3 C2 -141.20(17)
C5 Ru1 C3 C2 103.4(2)
C6 Ru1 C3 C2 66.08(19)
C4 Ru1 C3 C2 134.5(3)
C1 Ru1 C3 C2 28.55(17)
P1 Ru1 C3 C2 115.2(3)
O1 Ru1 C3 C4 163.92(16)
O2 Ru1 C3 C4 84.28(18)
C5 Ru1 C3 C4 -31.13(17)
C6 Ru1 C3 C4 -68.44(18)
C1 Ru1 C3 C4 -105.98(19)
C2 Ru1 C3 C4 -134.5(3)
P1 Ru1 C3 C4 -19.3(4)
C2 C3 C4 C5 3.7(4)
Ru1 C3 C4 C5 56.4(2)
C2 C3 C4 C10 -174.5(3)
Ru1 C3 C4 C10 -121.8(3)
C2 C3 C4 Ru1 -52.7(3)
O1 Ru1 C4 C5 -157.72(18)
O2 Ru1 C4 C5 133.95(18)
C6 Ru1 C4 C5 -28.14(18)
C1 Ru1 C4 C5 -64.69(19)
C3 Ru1 C4 C5 -128.3(3)
C2 Ru1 C4 C5 -101.2(2)
P1 Ru1 C4 C5 45.0(2)
O1 Ru1 C4 C3 -29.4(3)
O2 Ru1 C4 C3 -97.70(17)
C5 Ru1 C4 C3 128.3(3)
C6 Ru1 C4 C3 100.21(18)
C1 Ru1 C4 C3 63.66(17)
C2 Ru1 C4 C3 27.17(16)
P1 Ru1 C4 C3 173.34(13)
O1 Ru1 C4 C10 85.6(3)
O2 Ru1 C4 C10 17.3(3)
C5 Ru1 C4 C10 -116.6(4)
C6 Ru1 C4 C10 -144.8(3)
C1 Ru1 C4 C10 178.7(3)
C3 Ru1 C4 C10 115.0(4)
C2 Ru1 C4 C10 142.2(3)
P1 Ru1 C4 C10 -71.6(3)
C3 C4 C5 C6 -3.9(4)
C10 C4 C5 C6 174.2(3)
Ru1 C4 C5 C6 53.3(2)
C3 C4 C5 Ru1 -57.1(2)
C10 C4 C5 Ru1 121.0(3)
O1 Ru1 C5 C4 124.5(4)
O2 Ru1 C5 C4 -52.8(2)
C6 Ru1 C5 C4 134.1(3)
C1 Ru1 C5 C4 105.3(2)
C3 Ru1 C5 C4 31.63(17)
C2 Ru1 C5 C4 67.58(19)
P1 Ru1 C5 C4 -145.02(17)
O1 Ru1 C5 C6 -9.6(5)
O2 Ru1 C5 C6 173.08(15)
C4 Ru1 C5 C6 -134.1(3)
C1 Ru1 C5 C6 -28.78(17)
C3 Ru1 C5 C6 -102.49(19)
C2 Ru1 C5 C6 -66.54(18)
P1 Ru1 C5 C6 80.86(17)
C4 C5 C6 C1 1.0(4)
Ru1 C5 C6 C1 54.5(2)
C4 C5 C6 Ru1 -53.6(3)
C2 C1 C6 C5 2.2(4)
C7 C1 C6 C5 177.5(3)
Ru1 C1 C6 C5 -54.0(2)
C2 C1 C6 Ru1 56.2(2)
C7 C1 C6 Ru1 -128.5(3)
O1 Ru1 C6 C5 177.07(16)
O2 Ru1 C6 C5 -13.6(3)
C4 Ru1 C6 C5 27.91(18)
C1 Ru1 C6 C5 133.0(3)
C3 Ru1 C6 C5 65.88(19)
C2 Ru1 C6 C5 101.9(2)
P1 Ru1 C6 C5 -101.80(17)
O1 Ru1 C6 C1 44.1(2)
O2 Ru1 C6 C1 -146.52(19)
C5 Ru1 C6 C1 -133.0(3)
C4 Ru1 C6 C1 -105.1(2)
C3 Ru1 C6 C1 -67.1(2)
C2 Ru1 C6 C1 -31.04(19)
P1 Ru1 C6 C1 125.24(19)
C6 C1 C7 C8 135.7(4)
C2 C1 C7 C8 -49.4(5)
Ru1 C1 C7 C8 46.9(5)
C6 C1 C7 C9 -98.0(3)
C2 C1 C7 C9 76.9(4)
Ru1 C1 C7 C9 173.1(2)
C16 N2 C11 P1 60.2(3)
C15 N2 C11 P1 -59.4(3)
C13 P1 C11 N2 50.0(2)
C12 P1 C11 N2 -50.5(2)
Ru1 P1 C11 N2 176.05(15)
C14 N3 C12 P1 60.1(3)
C16 N3 C12 P1 -61.1(3)
C13 P1 C12 N3 -49.8(2)
C11 P1 C12 N3 50.5(2)
Ru1 P1 C12 N3 -176.98(17)
C15 N1 C13 P1 60.0(3)
C14 N1 C13 P1 -60.6(3)
C12 P1 C13 N1 50.3(2)
C11 P1 C13 N1 -49.9(2)
Ru1 P1 C13 N1 -178.75(16)
C15 N1 C14 N3 -55.3(3)
C13 N1 C14 N3 67.6(3)
C12 N3 C14 N1 -67.7(3)
C16 N3 C14 N1 55.4(3)
C13 N1 C15 N2 -66.6(3)
C14 N1 C15 N2 55.6(3)
C16 N2 C15 N1 -55.4(3)
C11 N2 C15 N1 66.0(3)
C15 N2 C16 N3 54.8(3)
C11 N2 C16 N3 -66.8(3)
C12 N3 C16 N2 67.8(3)
C14 N3 C16 N2 -55.2(3)
Ru1 O1 C17 O3 -173.6(2)
Ru1 O1 C17 C18 5.1(3)
Ru1 O2 C18 O4 -177.2(2)
Ru1 O2 C18 C17 3.6(3)
O3 C17 C18 O4 -6.3(4)
O1 C17 C18 O4 174.8(2)
O3 C17 C18 O2 172.9(2)
O1 C17 C18 O2 -5.9(3)
